data_2017914
loop_
_publ_author_name
'Ojala, William H.'
'Skrypek, Thomas M.'
'MacQueen, Brianna C.'
'Ojala, Charles R.'

_publ_section_title
;
 Intermolecular C---F&#x00B7;&#x00B7;&#x00B7;H---C contacts in the
 molecular packing of three isostructural
 <i>N</i>-(fluorophenyl)mannopyranosylamines
;
_journal_coeditor_code GZ3186
_journal_issue 12
_journal_name_full 'Acta Crystallographica Section C'
_journal_page_first o565
_journal_page_last o570
_journal_paper_doi 10.1107/S0108270110043556
_journal_volume 66
_journal_year 2010
_chemical_formula_iupac 'C12 H16 F N O5'
_chemical_formula_moiety 'C12 H16 F N O5'
_chemical_formula_sum 'C12 H16 F N O5'
_chemical_formula_weight 273.26
_chemical_melting_point_gt 463
_chemical_melting_point_lt 465
_chemical_name_systematic
;
<i>N</i>-(3-fluorophenyl)-\b-D-mannopyranosylamine
;
_space_group_IT_number 4
_symmetry_cell_setting monoclinic
_symmetry_space_group_name_Hall 'P 2yb'
_symmetry_space_group_name_H-M 'P 1 21 1'
_atom_sites_solution_hydrogens geom
_atom_sites_solution_primary direct
_atom_sites_solution_secondary difmap
_audit_creation_method SHELXL97
_cell_angle_alpha 90.00
_cell_angle_beta 102.364(2)
_cell_angle_gamma 90.00
_cell_formula_units_Z 2
_cell_length_a 6.4579(8)
_cell_length_b 6.7248(9)
_cell_length_c 14.5052(19)
_cell_measurement_reflns_used 2073
_cell_measurement_temperature 173(2)
_cell_measurement_theta_max 27.049
_cell_measurement_theta_min 2.876
_cell_volume 615.32(14)
_computing_cell_refinement 'SAINT-Plus (Bruker, 2003)'
_computing_data_collection 'SMART (Bruker, 2001)'
_computing_data_reduction 'SAINT-Plus (Bruker, 2003)'
_computing_molecular_graphics 'PLATON (Spek, 2009)'
_computing_publication_material 'SHELXL97 (Sheldrick, 2008)'
_computing_structure_refinement 'SHELXL97 (Sheldrick, 2008)'
_computing_structure_solution 'SHELXS97 (Sheldrick, 2008)'
_diffrn_ambient_temperature 173(2)
_diffrn_measured_fraction_theta_full 0.987
_diffrn_measured_fraction_theta_max 0.987
_diffrn_measurement_device_type 'Bruker SMART Platform CCD area-detector'
_diffrn_measurement_method '\w scans per \f'
_diffrn_radiation_monochromator graphite
_diffrn_radiation_source 'fine-focus sealed tube'
_diffrn_radiation_type MoK\a
_diffrn_radiation_wavelength 0.71073
_diffrn_reflns_av_R_equivalents 0.0293
_diffrn_reflns_av_sigmaI/netI 0.0269
_diffrn_reflns_limit_h_max 8
_diffrn_reflns_limit_h_min -8
_diffrn_reflns_limit_k_max 8
_diffrn_reflns_limit_k_min 0
_diffrn_reflns_limit_l_max 18
_diffrn_reflns_limit_l_min 0
_diffrn_reflns_number 4666
_diffrn_reflns_theta_full 27.10
_diffrn_reflns_theta_max 27.10
_diffrn_reflns_theta_min 1.44
_exptl_absorpt_coefficient_mu 0.124
_exptl_absorpt_correction_T_max 0.995
_exptl_absorpt_correction_T_min 0.941
_exptl_absorpt_correction_type multi-scan
_exptl_absorpt_process_details '(SADABS; Blessing, 1995)'
_exptl_crystal_colour colourless
_exptl_crystal_density_diffrn 1.475
_exptl_crystal_density_method 'not measured'
_exptl_crystal_description plate
_exptl_crystal_F_000 288
_exptl_crystal_size_max 0.50
_exptl_crystal_size_mid 0.48
_exptl_crystal_size_min 0.05
_refine_diff_density_max 0.242
_refine_diff_density_min -0.215
_refine_ls_extinction_method none
_refine_ls_goodness_of_fit_ref 1.070
_refine_ls_hydrogen_treatment mixed
_refine_ls_matrix_type full
_refine_ls_number_parameters 180
_refine_ls_number_reflns 1460
_refine_ls_number_restraints 1
_refine_ls_restrained_S_all 1.069
_refine_ls_R_factor_all 0.0466
_refine_ls_R_factor_gt 0.0366
_refine_ls_shift/su_max 0.000
_refine_ls_shift/su_mean 0.000
_refine_ls_structure_factor_coef Fsqd
_refine_ls_weighting_details 'calc w = 1/[\s^2^(Fo^2^)+(0.0543P)^2^+0.1551P] where P=(Fo^2^+2Fc^2^)/3'
_refine_ls_weighting_scheme calc
_refine_ls_wR_factor_gt 0.0892
_refine_ls_wR_factor_ref 0.0967
_reflns_number_gt 1261
_reflns_number_total 1460
_reflns_threshold_expression I>2\s(I)
_cod_data_source_file gz3186.cif
_cod_data_source_block II
_cod_original_sg_symbol_H-M 'P 21'
_cod_database_code 2017914
_cod_database_fobs_code 2017914

loop_
_symmetry_equiv_pos_as_xyz
'x, y, z'
'-x, y+1/2, -z'

loop_
_atom_site_type_symbol
_atom_site_label
_atom_site_fract_x
_atom_site_fract_y
_atom_site_fract_z
_atom_site_U_iso_or_equiv
_atom_site_adp_type
_atom_site_calc_flag
_atom_site_refinement_flags
_atom_site_occupancy
_atom_site_disorder_assembly
_atom_site_disorder_group
C C1 0.7377(4) 0.8308(4) 0.74299(18) 0.0216(5) Uani d . 1 . .
H H1 0.8006 0.9102 0.8004 0.026 Uiso calc R 1 . .
C C2 0.9147(4) 0.7584(4) 0.69614(18) 0.0213(5) Uani d . 1 . .
H H2 1.0213 0.6824 0.7432 0.026 Uiso calc R 1 . .
C C3 1.0242(3) 0.9325(4) 0.65902(18) 0.0197(5) Uani d . 1 . .
H H3 1.1039 1.0116 0.7136 0.024 Uiso calc R 1 . .
C C4 0.8644(4) 1.0663(3) 0.59611(19) 0.0180(5) Uani d . 1 . .
H H4 0.8006 0.9946 0.5364 0.022 Uiso calc R 1 . .
C C5 0.6893(3) 1.1269(4) 0.64702(18) 0.0183(5) Uani d . 1 . .
H H5 0.7527 1.2091 0.7035 0.022 Uiso calc R 1 . .
C C6 0.5179(3) 1.2455(4) 0.58351(17) 0.0212(5) Uani d . 1 . .
H H6A 0.5830 1.3450 0.5482 0.025 Uiso calc R 1 . .
H H6B 0.4286 1.1558 0.5373 0.025 Uiso calc R 1 . .
C C7 0.4837(4) 0.6831(4) 0.82919(19) 0.0260(6) Uani d . 1 . .
C C8 0.3749(4) 0.5090(5) 0.8449(2) 0.0313(6) Uani d . 1 . .
H H8 0.3967 0.3871 0.8153 0.038 Uiso calc R 1 . .
C C9 0.2364(5) 0.5213(6) 0.9045(2) 0.0409(8) Uani d . 1 . .
C C10 0.1981(5) 0.6899(6) 0.9499(2) 0.0456(9) Uani d . 1 . .
H H10 0.1005 0.6910 0.9905 0.055 Uiso calc R 1 . .
C C11 0.3065(5) 0.8588(6) 0.9346(2) 0.0421(8) Uani d . 1 . .
H H11 0.2846 0.9785 0.9660 0.051 Uiso calc R 1 . .
C C12 0.4481(4) 0.8579(6) 0.8740(2) 0.0330(6) Uani d . 1 . .
H H12 0.5195 0.9766 0.8636 0.040 Uiso calc R 1 . .
F F1 0.1293(3) 0.3510(4) 0.91659(18) 0.0679(7) Uani d . 1 . .
N N1 0.6260(4) 0.6660(4) 0.76938(18) 0.0251(5) Uani d . 1 . .
H H1N 0.593(6) 0.593(7) 0.724(3) 0.053(12) Uiso d . 1 . .
O O2 0.8218(3) 0.6300(3) 0.62100(14) 0.0259(4) Uani d . 1 . .
H H2O 0.9044 0.5348 0.6181 0.031 Uiso calc R 1 . .
O O3 1.1701(2) 0.8559(3) 0.60615(13) 0.0253(4) Uani d . 1 . .
H H3O 1.2944 0.8858 0.6334 0.030 Uiso calc R 1 . .
O O4 0.9709(2) 1.2417(3) 0.57459(13) 0.0229(4) Uani d . 1 . .
H H4O 0.9324 1.2673 0.5168 0.028 Uiso calc R 1 . .
O O5 0.5920(2) 0.9545(3) 0.67733(13) 0.0203(4) Uani d . 1 . .
O O6 0.3898(2) 1.3437(3) 0.63823(14) 0.0307(5) Uani d . 1 . .
H H6O 0.2629 1.3089 0.6195 0.037 Uiso calc R 1 . .

loop_
_atom_site_aniso_label
_atom_site_aniso_U_11
_atom_site_aniso_U_22
_atom_site_aniso_U_33
_atom_site_aniso_U_12
_atom_site_aniso_U_13
_atom_site_aniso_U_23
C1 0.0193(11) 0.0208(13) 0.0246(13) 0.0002(10) 0.0047(9) 0.0026(11)
C2 0.0182(10) 0.0178(12) 0.0280(13) 0.0007(10) 0.0056(9) 0.0023(11)
C3 0.0120(10) 0.0217(13) 0.0265(13) 0.0010(10) 0.0067(9) -0.0017(11)
C4 0.0154(11) 0.0143(12) 0.0258(13) -0.0025(9) 0.0080(10) 0.0004(10)
C5 0.0146(10) 0.0172(12) 0.0246(12) -0.0016(10) 0.0074(9) -0.0004(10)
C6 0.0180(10) 0.0154(12) 0.0310(13) 0.0010(10) 0.0071(10) 0.0002(11)
C7 0.0221(11) 0.0297(15) 0.0268(13) 0.0046(11) 0.0063(10) 0.0077(11)
C8 0.0293(13) 0.0282(15) 0.0393(16) 0.0034(12) 0.0136(12) 0.0106(13)
C9 0.0328(15) 0.047(2) 0.0485(19) 0.0034(15) 0.0204(14) 0.0214(16)
C10 0.0385(16) 0.067(3) 0.0375(17) 0.0171(17) 0.0220(14) 0.0149(17)
C11 0.0416(16) 0.055(2) 0.0318(16) 0.0150(17) 0.0123(13) -0.0034(16)
C12 0.0309(13) 0.0370(16) 0.0317(15) 0.0051(13) 0.0079(11) -0.0013(13)
F1 0.0608(13) 0.0610(14) 0.0975(18) -0.0002(13) 0.0522(13) 0.0314(14)
N1 0.0255(11) 0.0222(12) 0.0314(13) -0.0009(9) 0.0147(10) 0.0014(10)
O2 0.0224(9) 0.0173(9) 0.0390(11) 0.0010(8) 0.0091(8) -0.0045(8)
O3 0.0126(7) 0.0286(10) 0.0362(11) 0.0010(8) 0.0085(7) -0.0050(9)
O4 0.0188(8) 0.0200(9) 0.0314(9) -0.0048(7) 0.0088(7) 0.0031(8)
O5 0.0147(7) 0.0165(9) 0.0309(10) -0.0013(7) 0.0072(7) 0.0028(8)
O6 0.0148(8) 0.0280(10) 0.0506(13) 0.0032(8) 0.0096(8) -0.0095(10)

loop_
_atom_type_symbol
_atom_type_description
_atom_type_scat_dispersion_real
_atom_type_scat_dispersion_imag
_atom_type_scat_source
C C 0.0033 0.0016 'International Tables Vol C Tables 4.2.6.8 and 6.1.1.4'
H H 0.0000 0.0000 'International Tables Vol C Tables 4.2.6.8 and 6.1.1.4'
N N 0.0061 0.0033 'International Tables Vol C Tables 4.2.6.8 and 6.1.1.4'
O O 0.0106 0.0060 'International Tables Vol C Tables 4.2.6.8 and 6.1.1.4'
F F 0.0171 0.0103 'International Tables Vol C Tables 4.2.6.8 and 6.1.1.4'

loop_
_geom_angle_atom_site_label_1
_geom_angle_atom_site_label_2
_geom_angle_atom_site_label_3
_geom_angle_site_symmetry_1
_geom_angle_site_symmetry_3
_geom_angle
_geom_angle_publ_flag
N1 C1 O5 . . 109.25(19) ?
N1 C1 C2 . . 110.0(2) ?
O5 C1 C2 . . 109.43(19) ?
N1 C1 H1 . . 109.4 ?
O5 C1 H1 . . 109.4 ?
C2 C1 H1 . . 109.4 ?
O2 C2 C3 . . 110.35(19) ?
O2 C2 C1 . . 107.59(18) ?
C3 C2 C1 . . 111.1(2) ?
O2 C2 H2 . . 109.3 ?
C3 C2 H2 . . 109.3 ?
C1 C2 H2 . . 109.3 ?
O3 C3 C4 . . 109.37(19) ?
O3 C3 C2 . . 108.7(2) ?
C4 C3 C2 . . 111.15(18) ?
O3 C3 H3 . . 109.2 ?
C4 C3 H3 . . 109.2 ?
C2 C3 H3 . . 109.2 ?
O4 C4 C3 . . 108.84(19) ?
O4 C4 C5 . . 108.94(19) ?
C3 C4 C5 . . 110.16(19) ?
O4 C4 H4 . . 109.6 ?
C3 C4 H4 . . 109.6 ?
C5 C4 H4 . . 109.6 ?
O5 C5 C6 . . 107.64(18) ?
O5 C5 C4 . . 110.51(19) ?
C6 C5 C4 . . 111.5(2) ?
O5 C5 H5 . . 109.0 ?
C6 C5 H5 . . 109.0 ?
C4 C5 H5 . . 109.0 ?
O6 C6 C5 . . 110.0(2) ?
O6 C6 H6A . . 109.7 ?
C5 C6 H6A . . 109.7 ?
O6 C6 H6B . . 109.7 ?
C5 C6 H6B . . 109.7 ?
H6A C6 H6B . . 108.2 ?
C12 C7 N1 . . 123.9(3) ?
C12 C7 C8 . . 119.3(2) ?
N1 C7 C8 . . 116.7(3) ?
C9 C8 C7 . . 117.8(3) ?
C9 C8 H8 . . 121.1 ?
C7 C8 H8 . . 121.1 ?
C10 C9 F1 . . 119.1(3) ?
C10 C9 C8 . . 124.4(3) ?
F1 C9 C8 . . 116.5(3) ?
C9 C10 C11 . . 117.3(3) ?
C9 C10 H10 . . 121.4 ?
C11 C10 H10 . . 121.4 ?
C10 C11 C12 . . 121.4(4) ?
C10 C11 H11 . . 119.3 ?
C12 C11 H11 . . 119.3 ?
C7 C12 C11 . . 119.7(3) ?
C7 C12 H12 . . 120.2 ?
C11 C12 H12 . . 120.2 ?
C7 N1 C1 . . 122.9(3) ?
C7 N1 H1N . . 117(3) ?
C1 N1 H1N . . 108(3) ?
C2 O2 H2O . . 109.5 ?
C3 O3 H3O . . 109.5 ?
C4 O4 H4O . . 109.5 ?
C5 O5 C1 . . 113.63(17) ?
C6 O6 H6O . . 109.5 ?

loop_
_geom_bond_atom_site_label_1
_geom_bond_atom_site_label_2
_geom_bond_site_symmetry_2
_geom_bond_distance
_geom_bond_publ_flag
C1 N1 . 1.419(3) ?
C1 O5 . 1.449(3) ?
C1 C2 . 1.529(3) ?
C1 H1 . 1.000 ?
C2 O2 . 1.419(3) ?
C2 C3 . 1.525(4) ?
C2 H2 . 1.000 ?
C3 O3 . 1.432(3) ?
C3 C4 . 1.518(3) ?
C3 H3 . 1.000 ?
C4 O4 . 1.433(3) ?
C4 C5 . 1.533(3) ?
C4 H4 . 1.000 ?
C5 O5 . 1.432(3) ?
C5 C6 . 1.508(3) ?
C5 H5 . 1.000 ?
C6 O6 . 1.425(3) ?
C6 H6A . 0.990 ?
C6 H6B . 0.990 ?
C7 C12 . 1.386(4) ?
C7 N1 . 1.397(3) ?
C7 C8 . 1.409(4) ?
C8 C9 . 1.373(4) ?
C8 H8 . 0.950 ?
C9 C10 . 1.360(5) ?
C9 F1 . 1.368(4) ?
C10 C11 . 1.376(5) ?
C10 H10 . 0.950 ?
C11 C12 . 1.398(4) ?
C11 H11 . 0.950 ?
C12 H12 . 0.950 ?
N1 H1N . 0.81(4) ?
O2 H2O . 0.840 ?
O3 H3O . 0.840 ?
O4 H4O . 0.840 ?
O6 H6O . 0.840 ?

loop_
_geom_hbond_atom_site_label_D
_geom_hbond_atom_site_label_H
_geom_hbond_atom_site_label_A
_geom_hbond_site_symmetry_A
_geom_hbond_distance_DH
_geom_hbond_distance_HA
_geom_hbond_distance_DA
_geom_hbond_angle_DHA
O6 H6O O4 1_455 0.84 1.91 2.752(2) 177.4
O4 H4O O3 2_756 0.84 1.86 2.696(3) 172.0
O3 H3O O5 1_655 0.84 1.95 2.780(2) 171.1
O2 H2O O4 1_545 0.84 2.14 2.911(3) 152.3
N1 H1N O6 1_545 0.81(4) 2.32(5) 3.066(3) 153(4)

loop_
_geom_torsion_atom_site_label_1
_geom_torsion_atom_site_label_2
_geom_torsion_atom_site_label_3
_geom_torsion_atom_site_label_4
_geom_torsion_site_symmetry_1
_geom_torsion_site_symmetry_2
_geom_torsion_site_symmetry_3
_geom_torsion_site_symmetry_4
_geom_torsion
_geom_torsion_publ_flag
N1 C1 C2 O2 . . . . 53.9(3) ?
O5 C1 C2 O2 . . . . -66.1(2) ?
N1 C1 C2 C3 . . . . 174.8(2) ?
O5 C1 C2 C3 . . . . 54.8(3) ?
O2 C2 C3 O3 . . . . -53.9(2) ?
C1 C2 C3 O3 . . . . -173.09(18) ?
O2 C2 C3 C4 . . . . 66.6(3) ?
C1 C2 C3 C4 . . . . -52.6(3) ?
O3 C3 C4 O4 . . . . -68.4(3) ?
C2 C3 C4 O4 . . . . 171.6(2) ?
O3 C3 C4 C5 . . . . 172.27(19) ?
C2 C3 C4 C5 . . . . 52.2(3) ?
O4 C4 C5 O5 . . . . -174.73(19) ?
C3 C4 C5 O5 . . . . -55.4(2) ?
O4 C4 C5 C6 . . . . 65.6(3) ?
C3 C4 C5 C6 . . . . -175.1(2) ?
O5 C5 C6 O6 . . . . 74.2(2) y
C4 C5 C6 O6 . . . . -164.46(19) y
C12 C7 C8 C9 . . . . 0.2(4) ?
N1 C7 C8 C9 . . . . 179.1(3) ?
C7 C8 C9 C10 . . . . -0.5(5) ?
C7 C8 C9 F1 . . . . 178.5(3) ?
F1 C9 C10 C11 . . . . -179.0(3) ?
C8 C9 C10 C11 . . . . 0.0(5) ?
C9 C10 C11 C12 . . . . 0.8(5) ?
N1 C7 C12 C11 . . . . -178.3(2) ?
C8 C7 C12 C11 . . . . 0.6(4) ?
C10 C11 C12 C7 . . . . -1.1(4) ?
C12 C7 N1 C1 . . . . -4.8(4) ?
C8 C7 N1 C1 . . . . 176.4(2) y
O5 C1 N1 C7 . . . . -72.4(3) y
C2 C1 N1 C7 . . . . 167.4(2) y
C6 C5 O5 C1 . . . . -177.2(2) ?
C4 C5 O5 C1 . . . . 60.8(2) ?
N1 C1 O5 C5 . . . . 179.4(2) ?
C2 C1 O5 C5 . . . . -60.1(3) ?

loop_
_cod_related_entry_id
_cod_related_entry_database
_cod_related_entry_code
1 ChemSpider 26231187
